data_1575893
loop_
_publ_author_name
'Zong, Yan'
'Zou, Xiaomei'
'Zhang, Shaoke'
'Chen, Gen-Qiang'
'Zhang, Xumu'

_publ_section_title
;
 Gram-scale synthesis of (+)-elacestrant streamlined by iridium-catalyzed
 dynamic kinetic asymmetric hydrogenation of &#x3b1;-substituted
 tetralones.
;
_journal_issue 43
_journal_name_full 'Chemical science'
_journal_page_first 20376
_journal_page_last 20381
_journal_paper_doi 10.1039/d5sc05497d
_journal_volume 16
_journal_year 2025
_chemical_absolute_configuration ad
_chemical_formula_moiety 'C23 H19 Cl O2'
_chemical_formula_sum 'C23 H19 Cl O2'
_chemical_formula_weight 362.83
_space_group_crystal_system monoclinic
_space_group_IT_number 4
_space_group_name_Hall 'P 2yb'
_space_group_name_H-M_alt 'P 1 21 1'
_atom_sites_solution_hydrogens geom
_atom_sites_solution_primary dual
_audit_creation_date 2025-06-12
_audit_creation_method
;
Olex2 1.5
(compiled 2025.05.22 svn.r631f81ec for OlexSys, GUI svn.r7248)
;
_audit_update_record
;
2025-06-30 deposited with the CCDC.	2025-09-16 downloaded from the CCDC.
;
_cell_angle_alpha 90
_cell_angle_beta 102.863(3)
_cell_angle_gamma 90
_cell_formula_units_Z 2
_cell_length_a 8.5255(7)
_cell_length_b 5.8901(5)
_cell_length_c 17.9337(14)
_cell_measurement_reflns_used 9946
_cell_measurement_temperature 100.0(2)
_cell_measurement_theta_max 56.98
_cell_measurement_theta_min 4.40
_cell_volume 877.96(12)
_computing_cell_refinement 'SAINT V8.40B (?, 2016)'
_computing_data_collection 'Apex3 (Bruker 2018)'
_computing_data_reduction 'SAINT V8.40B (?, 2016)'
_computing_molecular_graphics 'Olex2 1.5 (Dolomanov et al., 2009)'
_computing_publication_material 'Olex2 1.5 (Dolomanov et al., 2009)'
_computing_structure_refinement 'SHELXL 2019/2 (Sheldrick, 2015)'
_computing_structure_solution 'ShelXT 2014'
_diffrn_ambient_temperature 100.0(2)
_diffrn_detector 'Bruker PHOTON III area detector'
_diffrn_detector_area_resol_mean 7.9
_diffrn_detector_type 'CMOS area detector'
_diffrn_measured_fraction_theta_full 0.997
_diffrn_measured_fraction_theta_max 0.997
_diffrn_measurement_device 'three-circle diffractometer'
_diffrn_measurement_device_type 'Bruker D8 VENTURE'
_diffrn_measurement_method '\w and \f scans'
_diffrn_radiation_monochromator 'mirror optics'
_diffrn_radiation_probe x-ray
_diffrn_radiation_type GaK\a
_diffrn_radiation_wavelength 1.34138
_diffrn_reflns_av_R_equivalents 0.0538
_diffrn_reflns_av_unetI/netI 0.0414
_diffrn_reflns_Laue_measured_fraction_full 0.997
_diffrn_reflns_Laue_measured_fraction_max 0.997
_diffrn_reflns_limit_h_max 10
_diffrn_reflns_limit_h_min -10
_diffrn_reflns_limit_k_max 7
_diffrn_reflns_limit_k_min -7
_diffrn_reflns_limit_l_max 22
_diffrn_reflns_limit_l_min -22
_diffrn_reflns_number 15578
_diffrn_reflns_point_group_measured_fraction_full 0.994
_diffrn_reflns_point_group_measured_fraction_max 0.993
_diffrn_reflns_theta_full 53.594
_diffrn_reflns_theta_max 56.982
_diffrn_reflns_theta_min 4.400
_diffrn_source 'microfocus Metaljet'
_diffrn_source_current 2.0
_diffrn_source_power 0.1397
_diffrn_source_type 'Incoatec Metaljet'
_diffrn_source_voltage 69.85
_diffrn_standards_number 0
_exptl_absorpt_coefficient_mu 1.368
_exptl_absorpt_correction_T_max 0.7512
_exptl_absorpt_correction_T_min 0.6774
_exptl_absorpt_correction_type multi-scan
_exptl_absorpt_process_details
;
SADABS-2016/2 (Bruker,2016/2) was used for absorption correction.
wR2(int) was 0.0810 before and 0.0644 after correction.
The Ratio of minimum to maximum transmission is 0.9018.
The \l/2 correction factor is Not present.
;
_exptl_crystal_colour colourless
_exptl_crystal_colour_primary colourless
_exptl_crystal_density_diffrn 1.372
_exptl_crystal_description block
_exptl_crystal_F_000 380
_exptl_crystal_size_max 0.23
_exptl_crystal_size_mid 0.21
_exptl_crystal_size_min 0.16
_refine_diff_density_max 0.263
_refine_diff_density_min -0.208
_refine_diff_density_rms 0.052
_refine_ls_abs_structure_details
;
 Flack x determined using 1474 quotients [(I+)-(I-)]/[(I+)+(I-)]
 (Parsons, Flack and Wagner, Acta Cryst. B69 (2013) 249-259).
;
_refine_ls_abs_structure_Flack 0.010(8)
_refine_ls_extinction_method none
_refine_ls_goodness_of_fit_ref 1.037
_refine_ls_hydrogen_treatment constr
_refine_ls_matrix_type full
_refine_ls_number_parameters 236
_refine_ls_number_reflns 3573
_refine_ls_number_restraints 1
_refine_ls_restrained_S_all 1.037
_refine_ls_R_factor_all 0.0324
_refine_ls_R_factor_gt 0.0306
_refine_ls_shift/su_max 0.000
_refine_ls_shift/su_mean 0.000
_refine_ls_structure_factor_coef Fsqd
_refine_ls_weighting_details 'w=1/[\s^2^(Fo^2^)+(0.0442P)^2^+0.1560P] where P=(Fo^2^+2Fc^2^)/3'
_refine_ls_weighting_scheme calc
_refine_ls_wR_factor_gt 0.0777
_refine_ls_wR_factor_ref 0.0789
_reflns_Friedel_coverage 0.809
_reflns_Friedel_fraction_full 0.990
_reflns_Friedel_fraction_max 0.989
_reflns_number_gt 3426
_reflns_number_total 3573
_reflns_threshold_expression 'I > 2\s(I)'
_cod_data_source_file d5sc05497d2.cif
_cod_data_source_block cxy6010_0m
_cod_depositor_comments 'Adding full bibliography for 1575893--1575894.cif.'
_cod_database_code 1575893
_shelx_shelxl_version_number 2019/2
_shelx_space_group_comment
;
The symmetry employed for this shelxl refinement is uniquely defined
by the following loop, which should always be used as a source of
symmetry information in preference to the above space-group names.
They are only intended as comments.
;
_shelx_estimated_absorpt_t_max 0.811
_shelx_estimated_absorpt_t_min 0.744
_olex2_refinement_description
;
1. Fixed Uiso
 At 1.2 times of:
  All C(H) groups, All C(H,H) groups
 At 1.5 times of:
  All O(H) groups
2.a Ternary CH refined with riding coordinates:
 C8(H8), C9(H9)
2.b Secondary CH2 refined with riding coordinates:
 C4(H4A,H4B), C18(H18A,H18B), C19(H19A,H19B)
2.c Aromatic/amide H refined with riding coordinates:
 C2(H2A), C6(H6), C11(H11), C12(H12), C13(H13), C16(H16), C20(H20), C21(H21),
 C22(H22), C23(H23)
2.d Idealised tetrahedral OH refined as rotating group:
 O2(H2)
;
_olex2_submission_special_instructions 'No special instructions were received'

loop_
_space_group_symop_operation_xyz
'x, y, z'
'-x, y+1/2, -z'

loop_
_atom_site_label
_atom_site_type_symbol
_atom_site_fract_x
_atom_site_fract_y
_atom_site_fract_z
_atom_site_U_iso_or_equiv
_atom_site_adp_type
_atom_site_occupancy
_atom_site_site_symmetry_order
_atom_site_calc_flag
_atom_site_refinement_flags_posn
_atom_site_refinement_flags_adp
_atom_site_refinement_flags_occupancy
_atom_site_disorder_assembly
_atom_site_disorder_group
Cl1 Cl 0.75926(6) 0.70903(10) 0.20727(3) 0.02481(15) Uani 1 1 d . . . . .
O1 O 0.66015(18) 0.1823(3) 0.50418(8) 0.0214(3) Uani 1 1 d . . . . .
O2 O 0.55005(18) 0.5106(3) 0.76336(9) 0.0254(4) Uani 1 1 d . . . . .
H2 H 0.511467 0.450970 0.797881 0.038 Uiso 1 1 calc R U . . .
C1 C 0.7680(3) 0.6615(4) 0.30439(12) 0.0203(5) Uani 1 1 d . . . . .
C2 C 0.6868(3) 0.4776(4) 0.32616(12) 0.0203(4) Uani 1 1 d . . . . .
H2A H 0.629146 0.375435 0.288972 0.024 Uiso 1 1 calc R U . . .
C3 C 0.6914(2) 0.4458(4) 0.40319(12) 0.0187(4) Uani 1 1 d . . . . .
C4 C 0.5923(3) 0.2618(4) 0.42815(12) 0.0218(5) Uani 1 1 d . . . . .
H4A H 0.482554 0.320262 0.426063 0.026 Uiso 1 1 calc R U . . .
H4B H 0.583152 0.132710 0.392067 0.026 Uiso 1 1 calc R U . . .
C5 C 0.7046(2) 0.3512(4) 0.55760(12) 0.0173(4) Uani 1 1 d . . . . .
C6 C 0.6880(3) 0.3090(4) 0.63111(12) 0.0190(4) Uani 1 1 d . . . . .
H6 H 0.637825 0.172805 0.642014 0.023 Uiso 1 1 calc R U . . .
C7 C 0.7444(2) 0.4649(4) 0.68965(12) 0.0174(4) Uani 1 1 d . . . . .
C8 C 0.7091(3) 0.4225(4) 0.76720(12) 0.0197(4) Uani 1 1 d . . . . .
H8 H 0.709456 0.255273 0.776870 0.024 Uiso 1 1 calc R U . . .
C9 C 0.8329(3) 0.5377(4) 0.83151(12) 0.0183(4) Uani 1 1 d . . . . .
H9 H 0.940190 0.468747 0.831844 0.022 Uiso 1 1 calc R U . . .
C10 C 0.7947(3) 0.4889(4) 0.90845(12) 0.0193(5) Uani 1 1 d . . . . .
C11 C 0.6968(3) 0.6298(4) 0.94134(13) 0.0239(5) Uani 1 1 d . . . . .
H11 H 0.655696 0.766453 0.916233 0.029 Uiso 1 1 calc R U . . .
C12 C 0.6588(3) 0.5721(5) 1.01055(13) 0.0276(5) Uani 1 1 d . . . . .
H12 H 0.593073 0.670297 1.032526 0.033 Uiso 1 1 calc R U . . .
C13 C 0.7161(3) 0.3726(4) 1.04752(13) 0.0263(5) Uani 1 1 d . . . . .
H13 H 0.688474 0.332369 1.094261 0.032 Uiso 1 1 calc R U . . .
C14 C 0.7779(2) 0.5949(4) 0.45857(12) 0.0176(4) Uani 1 1 d . . . . .
C15 C 0.7726(2) 0.5548(4) 0.53915(12) 0.0172(4) Uani 1 1 d . . . . .
C16 C 0.8329(2) 0.7053(4) 0.59906(11) 0.0173(4) Uani 1 1 d . . . . .
H16 H 0.882267 0.842152 0.588039 0.021 Uiso 1 1 calc R U . . .
C17 C 0.8232(2) 0.6619(3) 0.67418(12) 0.0176(4) Uani 1 1 d . . . . .
C18 C 0.9051(3) 0.8170(4) 0.73862(12) 0.0196(4) Uani 1 1 d . . . . .
H18A H 0.889212 0.976518 0.721169 0.023 Uiso 1 1 calc R U . . .
H18B H 1.022130 0.785858 0.750540 0.023 Uiso 1 1 calc R U . . .
C19 C 0.8422(3) 0.7889(4) 0.81159(13) 0.0206(5) Uani 1 1 d . . . . .
H19A H 0.914641 0.868733 0.854363 0.025 Uiso 1 1 calc R U . . .
H19B H 0.733978 0.858120 0.804181 0.025 Uiso 1 1 calc R U . . .
C20 C 0.8143(3) 0.2319(4) 1.01582(12) 0.0236(5) Uani 1 1 d . . . . .
H20 H 0.854356 0.094900 1.040949 0.028 Uiso 1 1 calc R U . . .
C21 C 0.8540(3) 0.2908(4) 0.94761(13) 0.0219(5) Uani 1 1 d . . . . .
H21 H 0.923112 0.194545 0.926980 0.026 Uiso 1 1 calc R U . . .
C22 C 0.8619(3) 0.7745(4) 0.43456(13) 0.0216(5) Uani 1 1 d . . . . .
H22 H 0.923613 0.874016 0.471416 0.026 Uiso 1 1 calc R U . . .
C23 C 0.8560(3) 0.8089(4) 0.35727(14) 0.0240(5) Uani 1 1 d . . . . .
H23 H 0.911969 0.932513 0.341128 0.029 Uiso 1 1 calc R U . . .

loop_
_atom_site_aniso_label
_atom_site_aniso_U_11
_atom_site_aniso_U_22
_atom_site_aniso_U_33
_atom_site_aniso_U_23
_atom_site_aniso_U_13
_atom_site_aniso_U_12
Cl1 0.0270(3) 0.0312(3) 0.0170(2) 0.0013(2) 0.00658(19) 0.0017(2)
O1 0.0297(8) 0.0164(7) 0.0162(7) -0.0009(6) 0.0010(6) -0.0032(7)
O2 0.0197(8) 0.0351(9) 0.0215(8) 0.0026(7) 0.0050(6) -0.0026(7)
C1 0.0186(10) 0.0272(13) 0.0156(10) 0.0011(8) 0.0048(8) 0.0037(9)
C2 0.0185(10) 0.0215(11) 0.0204(11) -0.0030(9) 0.0030(8) 0.0011(9)
C3 0.0160(10) 0.0188(10) 0.0204(11) -0.0007(8) 0.0022(8) 0.0023(9)
C4 0.0239(11) 0.0220(12) 0.0174(10) -0.0004(8) 0.0005(8) -0.0030(9)
C5 0.0168(10) 0.0156(10) 0.0176(10) -0.0031(8) -0.0003(8) 0.0004(8)
C6 0.0202(10) 0.0143(9) 0.0209(11) 0.0003(8) 0.0015(8) -0.0015(8)
C7 0.0181(10) 0.0163(10) 0.0166(10) 0.0003(8) 0.0015(8) 0.0020(8)
C8 0.0232(11) 0.0164(10) 0.0189(11) 0.0003(8) 0.0036(9) -0.0003(9)
C9 0.0191(10) 0.0179(11) 0.0166(10) -0.0015(8) 0.0010(8) 0.0019(8)
C10 0.0196(10) 0.0198(11) 0.0167(10) -0.0010(8) 0.0004(8) -0.0012(8)
C11 0.0269(11) 0.0227(11) 0.0210(11) 0.0002(9) 0.0032(9) 0.0065(9)
C12 0.0275(12) 0.0317(13) 0.0239(12) -0.0030(10) 0.0066(10) 0.0050(11)
C13 0.0272(12) 0.0329(13) 0.0187(11) 0.0001(10) 0.0049(9) -0.0052(10)
C14 0.0142(9) 0.0192(10) 0.0191(11) 0.0005(9) 0.0032(8) 0.0016(9)
C15 0.0146(9) 0.0176(10) 0.0188(11) -0.0010(8) 0.0022(8) 0.0012(8)
C16 0.0156(9) 0.0151(9) 0.0208(9) 0.0000(10) 0.0031(7) 0.0011(9)
C17 0.0153(9) 0.0172(11) 0.0191(10) -0.0002(8) 0.0013(8) 0.0033(8)
C18 0.0209(10) 0.0175(10) 0.0188(11) -0.0015(9) 0.0013(8) -0.0032(9)
C19 0.0267(11) 0.0159(10) 0.0188(11) -0.0031(8) 0.0042(9) -0.0011(9)
C20 0.0282(11) 0.0193(11) 0.0207(10) 0.0006(10) -0.0004(9) -0.0012(10)
C21 0.0241(11) 0.0189(10) 0.0214(11) -0.0047(9) 0.0020(9) 0.0015(9)
C22 0.0191(10) 0.0242(12) 0.0208(11) -0.0033(9) 0.0027(8) -0.0036(9)
C23 0.0223(11) 0.0267(11) 0.0245(12) -0.0002(10) 0.0085(9) -0.0051(10)

loop_
_atom_type_symbol
_atom_type_description
_atom_type_scat_dispersion_real
_atom_type_scat_dispersion_imag
_atom_type_scat_source
C C 0.0137 0.0067 'International Tables Vol C Tables 4.2.6.8 and 6.1.1.4'
H H 0.0000 0.0000 'International Tables Vol C Tables 4.2.6.8 and 6.1.1.4'
Cl Cl 0.3281 0.5435 'International Tables Vol C Tables 4.2.6.8 and 6.1.1.4'
O O 0.0389 0.0241 'International Tables Vol C Tables 4.2.6.8 and 6.1.1.4'

loop_
_geom_angle_atom_site_label_1
_geom_angle_atom_site_label_2
_geom_angle_atom_site_label_3
_geom_angle
_geom_angle_site_symmetry_1
_geom_angle_site_symmetry_3
_geom_angle_publ_flag
C5 O1 C4 114.60(17) . . ?
C8 O2 H2 109.5 . . ?
C2 C1 Cl1 119.45(17) . . ?
C23 C1 Cl1 118.70(17) . . ?
C23 C1 C2 121.8(2) . . ?
C1 C2 H2A 120.6 . . ?
C3 C2 C1 118.7(2) . . ?
C3 C2 H2A 120.6 . . ?
C2 C3 C4 120.11(19) . . ?
C2 C3 C14 120.9(2) . . ?
C14 C3 C4 118.80(19) . . ?
O1 C4 C3 112.57(18) . . ?
O1 C4 H4A 109.1 . . ?
O1 C4 H4B 109.1 . . ?
C3 C4 H4A 109.1 . . ?
C3 C4 H4B 109.1 . . ?
H4A C4 H4B 107.8 . . ?
O1 C5 C6 117.69(19) . . ?
O1 C5 C15 121.24(19) . . ?
C6 C5 C15 121.0(2) . . ?
C5 C6 H6 119.7 . . ?
C5 C6 C7 120.6(2) . . ?
C7 C6 H6 119.7 . . ?
C6 C7 C8 118.6(2) . . ?
C6 C7 C17 119.7(2) . . ?
C17 C7 C8 121.57(19) . . ?
O2 C8 C7 105.99(17) . . ?
O2 C8 H8 109.3 . . ?
O2 C8 C9 111.02(17) . . ?
C7 C8 H8 109.3 . . ?
C7 C8 C9 111.99(18) . . ?
C9 C8 H8 109.3 . . ?
C8 C9 H9 107.4 . . ?
C10 C9 C8 110.44(18) . . ?
C10 C9 H9 107.4 . . ?
C10 C9 C19 115.45(18) . . ?
C19 C9 C8 108.35(18) . . ?
C19 C9 H9 107.4 . . ?
C11 C10 C9 122.8(2) . . ?
C21 C10 C9 119.3(2) . . ?
C21 C10 C11 117.9(2) . . ?
C10 C11 H11 119.7 . . ?
C12 C11 C10 120.7(2) . . ?
C12 C11 H11 119.7 . . ?
C11 C12 H12 119.8 . . ?
C13 C12 C11 120.5(2) . . ?
C13 C12 H12 119.8 . . ?
C12 C13 H13 120.3 . . ?
C12 C13 C20 119.5(2) . . ?
C20 C13 H13 120.3 . . ?
C3 C14 C15 117.80(19) . . ?
C22 C14 C3 118.64(19) . . ?
C22 C14 C15 123.6(2) . . ?
C5 C15 C14 118.19(19) . . ?
C16 C15 C5 117.45(19) . . ?
C16 C15 C14 124.35(19) . . ?
C15 C16 H16 118.8 . . ?
C17 C16 C15 122.4(2) . . ?
C17 C16 H16 118.8 . . ?
C7 C17 C18 120.57(19) . . ?
C16 C17 C7 118.63(19) . . ?
C16 C17 C18 120.7(2) . . ?
C17 C18 H18A 108.9 . . ?
C17 C18 H18B 108.9 . . ?
C17 C18 C19 113.41(19) . . ?
H18A C18 H18B 107.7 . . ?
C19 C18 H18A 108.9 . . ?
C19 C18 H18B 108.9 . . ?
C9 C19 C18 110.55(17) . . ?
C9 C19 H19A 109.5 . . ?
C9 C19 H19B 109.5 . . ?
C18 C19 H19A 109.5 . . ?
C18 C19 H19B 109.5 . . ?
H19A C19 H19B 108.1 . . ?
C13 C20 H20 120.0 . . ?
C21 C20 C13 120.1(2) . . ?
C21 C20 H20 120.0 . . ?
C10 C21 H21 119.3 . . ?
C20 C21 C10 121.4(2) . . ?
C20 C21 H21 119.3 . . ?
C14 C22 H22 119.7 . . ?
C23 C22 C14 120.7(2) . . ?
C23 C22 H22 119.7 . . ?
C1 C23 C22 119.2(2) . . ?
C1 C23 H23 120.4 . . ?
C22 C23 H23 120.4 . . ?

loop_
_geom_bond_atom_site_label_1
_geom_bond_atom_site_label_2
_geom_bond_distance
_geom_bond_site_symmetry_2
_geom_bond_publ_flag
Cl1 C1 1.749(2) . ?
O1 C4 1.436(3) . ?
O1 C5 1.375(3) . ?
O2 H2 0.8400 . ?
O2 C8 1.439(3) . ?
C1 C2 1.388(3) . ?
C1 C23 1.378(3) . ?
C2 H2A 0.9500 . ?
C2 C3 1.386(3) . ?
C3 C4 1.502(3) . ?
C3 C14 1.406(3) . ?
C4 H4A 0.9900 . ?
C4 H4B 0.9900 . ?
C5 C6 1.379(3) . ?
C5 C15 1.403(3) . ?
C6 H6 0.9500 . ?
C6 C7 1.397(3) . ?
C7 C8 1.508(3) . ?
C7 C17 1.399(3) . ?
C8 H8 1.0000 . ?
C8 C9 1.537(3) . ?
C9 H9 1.0000 . ?
C9 C10 1.514(3) . ?
C9 C19 1.528(3) . ?
C10 C11 1.397(3) . ?
C10 C21 1.397(3) . ?
C11 H11 0.9500 . ?
C11 C12 1.393(3) . ?
C12 H12 0.9500 . ?
C12 C13 1.384(4) . ?
C13 H13 0.9500 . ?
C13 C20 1.386(3) . ?
C14 C15 1.475(3) . ?
C14 C22 1.398(3) . ?
C15 C16 1.400(3) . ?
C16 H16 0.9500 . ?
C16 C17 1.392(3) . ?
C17 C18 1.516(3) . ?
C18 H18A 0.9900 . ?
C18 H18B 0.9900 . ?
C18 C19 1.530(3) . ?
C19 H19A 0.9900 . ?
C19 H19B 0.9900 . ?
C20 H20 0.9500 . ?
C20 C21 1.384(3) . ?
C21 H21 0.9500 . ?
C22 H22 0.9500 . ?
C22 C23 1.391(3) . ?
C23 H23 0.9500 . ?

loop_
_geom_torsion_atom_site_label_1
_geom_torsion_atom_site_label_2
_geom_torsion_atom_site_label_3
_geom_torsion_atom_site_label_4
_geom_torsion
_geom_torsion_site_symmetry_1
_geom_torsion_site_symmetry_2
_geom_torsion_site_symmetry_3
_geom_torsion_site_symmetry_4
_geom_torsion_publ_flag
Cl1 C1 C2 C3 -178.27(16) . . . . ?
Cl1 C1 C23 C22 179.09(17) . . . . ?
O1 C5 C6 C7 174.18(19) . . . . ?
O1 C5 C15 C14 7.0(3) . . . . ?
O1 C5 C15 C16 -172.13(18) . . . . ?
O2 C8 C9 C10 62.4(2) . . . . ?
O2 C8 C9 C19 -64.9(2) . . . . ?
C1 C2 C3 C4 174.25(19) . . . . ?
C1 C2 C3 C14 -0.7(3) . . . . ?
C2 C1 C23 C22 -0.9(3) . . . . ?
C2 C3 C4 O1 153.36(19) . . . . ?
C2 C3 C14 C15 177.92(19) . . . . ?
C2 C3 C14 C22 -1.1(3) . . . . ?
C3 C14 C15 C5 10.3(3) . . . . ?
C3 C14 C15 C16 -170.59(19) . . . . ?
C3 C14 C22 C23 1.9(3) . . . . ?
C4 O1 C5 C6 146.00(19) . . . . ?
C4 O1 C5 C15 -37.3(3) . . . . ?
C4 C3 C14 C15 2.9(3) . . . . ?
C4 C3 C14 C22 -176.1(2) . . . . ?
C5 O1 C4 C3 48.1(2) . . . . ?
C5 C6 C7 C8 174.08(19) . . . . ?
C5 C6 C7 C17 -2.2(3) . . . . ?
C5 C15 C16 C17 -1.8(3) . . . . ?
C6 C5 C15 C14 -176.41(19) . . . . ?
C6 C5 C15 C16 4.4(3) . . . . ?
C6 C7 C8 O2 -83.6(2) . . . . ?
C6 C7 C8 C9 155.2(2) . . . . ?
C6 C7 C17 C16 4.7(3) . . . . ?
C6 C7 C17 C18 -171.65(19) . . . . ?
C7 C8 C9 C10 -179.29(17) . . . . ?
C7 C8 C9 C19 53.4(2) . . . . ?
C7 C17 C18 C19 -21.2(3) . . . . ?
C8 C7 C17 C16 -171.46(19) . . . . ?
C8 C7 C17 C18 12.2(3) . . . . ?
C8 C9 C10 C11 -91.1(3) . . . . ?
C8 C9 C10 C21 86.4(2) . . . . ?
C8 C9 C19 C18 -63.8(2) . . . . ?
C9 C10 C11 C12 176.9(2) . . . . ?
C9 C10 C21 C20 -176.0(2) . . . . ?
C10 C9 C19 C18 171.75(17) . . . . ?
C10 C11 C12 C13 -0.7(4) . . . . ?
C11 C10 C21 C20 1.6(3) . . . . ?
C11 C12 C13 C20 1.1(4) . . . . ?
C12 C13 C20 C21 -0.2(4) . . . . ?
C13 C20 C21 C10 -1.2(3) . . . . ?
C14 C3 C4 O1 -31.6(3) . . . . ?
C14 C15 C16 C17 179.07(19) . . . . ?
C14 C22 C23 C1 -1.0(3) . . . . ?
C15 C5 C6 C7 -2.5(3) . . . . ?
C15 C14 C22 C23 -177.0(2) . . . . ?
C15 C16 C17 C7 -2.7(3) . . . . ?
C15 C16 C17 C18 173.64(19) . . . . ?
C16 C17 C18 C19 162.56(19) . . . . ?
C17 C7 C8 O2 92.5(2) . . . . ?
C17 C7 C8 C9 -28.7(3) . . . . ?
C17 C18 C19 C9 47.2(3) . . . . ?
C19 C9 C10 C11 32.2(3) . . . . ?
C19 C9 C10 C21 -150.3(2) . . . . ?
C21 C10 C11 C12 -0.7(3) . . . . ?
C22 C14 C15 C5 -170.7(2) . . . . ?
C22 C14 C15 C16 8.4(3) . . . . ?
C23 C1 C2 C3 1.7(3) . . . . ?
